data_7060335
loop_
_publ_author_name
'Ertler, Daniel'
'Kuntze-Fechner, Maximilian W.'
'D\"urr, Simon'
'Lubitz, Katharina'
'Radius, Udo'

_publ_section_title
;
 C--F bond activation of perfluorinated arenes using NHC-stabilized cobalt
 half-sandwich complexes
;
_journal_issue 33
_journal_name_full 'New Journal of Chemistry'
_journal_page_first 14999
_journal_page_last 15016
_journal_paper_doi 10.1039/D0NJ06137A
_journal_volume 45
_journal_year 2021
_chemical_formula_moiety 'C26 H31 Co F7 N2'
_chemical_formula_sum 'C26 H31 Co F7 N2'
_chemical_formula_weight 563.46
_space_group_crystal_system monoclinic
_space_group_IT_number 14
_space_group_name_Hall '-P 2yn'
_space_group_name_H-M_alt 'P 1 21/n 1'
_atom_sites_solution_hydrogens geom
_audit_creation_method SHELXL-2018/1
_audit_update_record
;
2020-12-15 deposited with the CCDC.	2021-01-12 downloaded from the CCDC.
;
_cell_angle_alpha 90
_cell_angle_beta 106.075(3)
_cell_angle_gamma 90
_cell_formula_units_Z 4
_cell_length_a 10.0164(19)
_cell_length_b 18.981(4)
_cell_length_c 14.424(3)
_cell_measurement_reflns_used 9009
_cell_measurement_temperature 100(2)
_cell_measurement_theta_max 24.22
_cell_measurement_theta_min 2.22
_cell_volume 2635.1(9)
_computing_cell_refinement 'Saint-NT v. 7.23'
_computing_data_collection 'Smart-NT v. 5.63'
_computing_data_reduction 'Saint-NT v. 7.23'
_computing_structure_refinement 'SHELXL-2018/1 (Sheldrick, 2018)'
_diffrn_ambient_temperature 100(2)
_diffrn_measured_fraction_theta_full 1.000
_diffrn_measured_fraction_theta_max 0.997
_diffrn_measurement_device_type 'CCD area detector'
_diffrn_measurement_method 'phi and omega scans'
_diffrn_radiation_monochromator graphite
_diffrn_radiation_type MoK\a
_diffrn_radiation_wavelength 0.71073
_diffrn_reflns_av_R_equivalents 0.0000
_diffrn_reflns_av_unetI/netI 0.0377
_diffrn_reflns_Laue_measured_fraction_full 1.000
_diffrn_reflns_Laue_measured_fraction_max 0.997
_diffrn_reflns_limit_h_max 11
_diffrn_reflns_limit_h_min -12
_diffrn_reflns_limit_k_max 23
_diffrn_reflns_limit_k_min 0
_diffrn_reflns_limit_l_max 17
_diffrn_reflns_limit_l_min 0
_diffrn_reflns_number 5245
_diffrn_reflns_point_group_measured_fraction_full 1.000
_diffrn_reflns_point_group_measured_fraction_max 0.997
_diffrn_reflns_theta_full 26.000
_diffrn_reflns_theta_max 26.120
_diffrn_reflns_theta_min 1.819
_diffrn_source 'fine-focus sealed tube'
_exptl_absorpt_coefficient_mu 0.718
_exptl_absorpt_correction_T_max 0.7453
_exptl_absorpt_correction_T_min 0.6320
_exptl_absorpt_correction_type multi-scan
_exptl_absorpt_process_details 'SadAbs-2008/1 (Bruker, 2008)'
_exptl_crystal_colour brown
_exptl_crystal_density_diffrn 1.420
_exptl_crystal_density_method 'not measured'
_exptl_crystal_description block
_exptl_crystal_F_000 1164
_exptl_crystal_size_max 0.25
_exptl_crystal_size_mid 0.2
_exptl_crystal_size_min 0.05
_refine_diff_density_max 0.928
_refine_diff_density_min -0.397
_refine_diff_density_rms 0.079
_refine_ls_extinction_method none
_refine_ls_goodness_of_fit_ref 1.043
_refine_ls_hydrogen_treatment constr
_refine_ls_matrix_type full
_refine_ls_number_parameters 334
_refine_ls_number_reflns 5245
_refine_ls_number_restraints 0
_refine_ls_restrained_S_all 1.043
_refine_ls_R_factor_all 0.0763
_refine_ls_R_factor_gt 0.0614
_refine_ls_shift/su_max 0.000
_refine_ls_shift/su_mean 0.000
_refine_ls_structure_factor_coef Fsqd
_refine_ls_weighting_details 'w=1/[\s^2^(Fo^2^)+(0.0937P)^2^+2.7496P] where P=(Fo^2^+2Fc^2^)/3'
_refine_ls_weighting_scheme calc
_refine_ls_wR_factor_gt 0.1651
_refine_ls_wR_factor_ref 0.1805
_reflns_Friedel_coverage 0.000
_reflns_number_gt 4196
_reflns_number_total 5245
_reflns_threshold_expression 'I > 2\s(I)'
_cod_data_source_file d0nj06137a2.cif
_cod_data_source_block compound_11
_cod_depositor_comments 'Adding full bibliography for 7060330--7060340.cif.'
_cod_original_cell_volume 2635.2(9)
_cod_original_sg_symbol_H-M 'P 21/n'
_cod_database_code 7060335
_shelx_shelxl_version_number 2018/1
_shelx_space_group_comment
;
The symmetry employed for this shelxl refinement is uniquely defined
by the following loop, which should always be used as a source of
symmetry information in preference to the above space-group names.
They are only intended as comments.
;

loop_
_space_group_symop_operation_xyz
'x, y, z'
'-x+1/2, y+1/2, -z+1/2'
'-x, -y, -z'
'x-1/2, -y-1/2, z-1/2'

loop_
_atom_site_label
_atom_site_type_symbol
_atom_site_fract_x
_atom_site_fract_y
_atom_site_fract_z
_atom_site_U_iso_or_equiv
_atom_site_adp_type
_atom_site_occupancy
_atom_site_site_symmetry_order
_atom_site_calc_flag
_atom_site_refinement_flags_posn
_atom_site_refinement_flags_adp
_atom_site_refinement_flags_occupancy
_atom_site_disorder_assembly
_atom_site_disorder_group
Co Co 0.75581(5) 0.35212(2) 0.87204(3) 0.04595(19) Uani 1 1 d . . . . .
F1 F 0.8499(2) 0.19275(12) 0.89118(18) 0.0633(6) Uani 1 1 d . . . . .
C1 C 0.7177(3) 0.35444(17) 0.7329(2) 0.0440(7) Uani 1 1 d . . . . .
N1 N 0.6092(3) 0.38580(16) 0.6680(2) 0.0484(7) Uani 1 1 d . . . . .
F2 F 0.7139(3) 0.07600(12) 0.89134(19) 0.0733(7) Uani 1 1 d . . . . .
N2 N 0.7911(3) 0.32402(16) 0.6768(2) 0.0501(7) Uani 1 1 d . . . . .
C2 C 0.6152(5) 0.3751(2) 0.5750(3) 0.0623(10) Uani 1 1 d . . . . .
H2A H 0.550827 0.391752 0.517710 0.075 Uiso 1 1 calc R U . . .
C3 C 0.7292(5) 0.3368(2) 0.5807(3) 0.0638(10) Uani 1 1 d . . . . .
H3A H 0.761422 0.321246 0.528136 0.077 Uiso 1 1 calc R U . . .
F3 F 0.3013(3) 0.20576(18) 0.8596(2) 0.0928(9) Uani 1 1 d . . . . .
C4 C 0.4997(4) 0.4265(2) 0.6930(3) 0.0546(9) Uani 1 1 d . . . . .
H4A H 0.521585 0.427655 0.764985 0.065 Uiso 1 1 calc R U . . .
F4 F 0.4404(3) 0.32391(15) 0.8628(2) 0.0803(8) Uani 1 1 d . . . . .
C5 C 0.3582(4) 0.3911(3) 0.6544(4) 0.0756(12) Uani 1 1 d . . . . .
H5A H 0.363402 0.342481 0.677800 0.113 Uiso 1 1 calc R U . . .
H5B H 0.332002 0.391231 0.583700 0.113 Uiso 1 1 calc R U . . .
H5C H 0.288475 0.417046 0.676878 0.113 Uiso 1 1 calc R U . . .
F5 F 0.3306(5) 0.0599(2) 0.7864(3) 0.1378(16) Uani 1 1 d . . . . .
C6 C 0.4978(5) 0.5024(2) 0.6579(4) 0.0807(14) Uani 1 1 d . . . . .
H6A H 0.592173 0.521702 0.677784 0.121 Uiso 1 1 calc R U . . .
H6B H 0.436945 0.530749 0.685875 0.121 Uiso 1 1 calc R U . . .
H6C H 0.462981 0.503503 0.587334 0.121 Uiso 1 1 calc R U . . .
F6 F 0.4928(4) 0.01039(17) 0.8822(3) 0.1142(12) Uani 1 1 d . . . . .
C7 C 0.9174(4) 0.2821(2) 0.7137(3) 0.0582(9) Uani 1 1 d . . . . .
H7A H 0.942452 0.283071 0.785780 0.070 Uiso 1 1 calc R U . . .
F7 F 0.3542(4) 0.06755(17) 0.9372(3) 0.1120(12) Uani 1 1 d . . . . .
C8 C 1.0372(5) 0.3143(3) 0.6824(4) 0.0849(14) Uani 1 1 d . . . . .
H8A H 1.048479 0.363796 0.702510 0.127 Uiso 1 1 calc R U . . .
H8B H 1.017251 0.311467 0.612047 0.127 Uiso 1 1 calc R U . . .
H8C H 1.122956 0.288487 0.712497 0.127 Uiso 1 1 calc R U . . .
C9 C 0.8911(5) 0.2058(2) 0.6813(4) 0.0759(12) Uani 1 1 d . . . . .
H9A H 0.811344 0.187588 0.700706 0.114 Uiso 1 1 calc R U . . .
H9B H 0.973515 0.177451 0.711347 0.114 Uiso 1 1 calc R U . . .
H9C H 0.871553 0.203229 0.610934 0.114 Uiso 1 1 calc R U . . .
C10 C 0.6531(4) 0.26556(19) 0.8751(2) 0.0493(8) Uani 1 1 d . . . . .
C11 C 0.7113(4) 0.19930(19) 0.8828(2) 0.0496(8) Uani 1 1 d . . . . .
C12 C 0.6417(4) 0.1369(2) 0.8828(3) 0.0537(9) Uani 1 1 d . . . . .
C13 C 0.5016(4) 0.1360(2) 0.8745(3) 0.0588(10) Uani 1 1 d . . . . .
C14 C 0.4391(4) 0.2015(3) 0.8679(3) 0.0618(10) Uani 1 1 d . . . . .
C15 C 0.5121(4) 0.2627(2) 0.8690(3) 0.0554(9) Uani 1 1 d . . . . .
C20 C 0.8805(5) 0.3557(2) 1.0145(3) 0.0677(11) Uani 1 1 d . . . . .
C21 C 0.9533(4) 0.3842(3) 0.9550(3) 0.0695(12) Uani 1 1 d . . . . .
C22 C 0.8676(5) 0.4450(2) 0.9061(3) 0.0692(12) Uani 1 1 d . . . . .
C23 C 0.7539(5) 0.4492(2) 0.9440(3) 0.0668(11) Uani 1 1 d . . . . .
C24 C 0.7592(6) 0.3943(3) 1.0073(3) 0.0759(12) Uani 1 1 d . . . . .
C25 C 0.9270(7) 0.2952(3) 1.0847(4) 0.103(2) Uani 1 1 d . . . . .
H25A H 0.957336 0.313678 1.150724 0.155 Uiso 1 1 calc R U . . .
H25B H 1.004252 0.270380 1.069840 0.155 Uiso 1 1 calc R U . . .
H25C H 0.849348 0.262562 1.079042 0.155 Uiso 1 1 calc R U . . .
C26 C 1.0905(6) 0.3618(4) 0.9463(5) 0.124(3) Uani 1 1 d . . . . .
H26A H 1.163212 0.378444 1.002483 0.187 Uiso 1 1 calc R U . . .
H26B H 1.105629 0.381843 0.887426 0.187 Uiso 1 1 calc R U . . .
H26C H 1.093573 0.310281 0.943217 0.187 Uiso 1 1 calc R U . . .
C27 C 0.9062(8) 0.4948(3) 0.8374(4) 0.115(2) Uani 1 1 d . . . . .
H27A H 0.966832 0.531768 0.873776 0.173 Uiso 1 1 calc R U . . .
H27B H 0.821869 0.516206 0.795567 0.173 Uiso 1 1 calc R U . . .
H27C H 0.955138 0.469014 0.797844 0.173 Uiso 1 1 calc R U . . .
C28 C 0.6394(7) 0.5053(3) 0.9219(5) 0.107(2) Uani 1 1 d . . . . .
H28A H 0.649330 0.535376 0.978679 0.160 Uiso 1 1 calc R U . . .
H28B H 0.548282 0.482306 0.905528 0.160 Uiso 1 1 calc R U . . .
H28C H 0.647343 0.534223 0.867369 0.160 Uiso 1 1 calc R U . . .
C29 C 0.6564(7) 0.3783(4) 1.0651(4) 0.109(2) Uani 1 1 d . . . . .
H29A H 0.683051 0.404311 1.126100 0.164 Uiso 1 1 calc R U . . .
H29B H 0.657015 0.327634 1.078357 0.164 Uiso 1 1 calc R U . . .
H29C H 0.562875 0.392628 1.027875 0.164 Uiso 1 1 calc R U . . .
C16 C 0.4175(5) 0.0706(3) 0.8701(3) 0.0754(12) Uani 1 1 d . . . . .

loop_
_atom_site_aniso_label
_atom_site_aniso_U_11
_atom_site_aniso_U_22
_atom_site_aniso_U_33
_atom_site_aniso_U_23
_atom_site_aniso_U_13
_atom_site_aniso_U_12
Co 0.0482(3) 0.0433(3) 0.0433(3) -0.00169(18) 0.0077(2) 0.00233(19)
F1 0.0467(11) 0.0597(13) 0.0813(16) -0.0021(11) 0.0142(10) 0.0021(10)
C1 0.0402(16) 0.0414(17) 0.0495(18) -0.0021(14) 0.0106(14) -0.0057(13)
N1 0.0433(15) 0.0536(17) 0.0454(15) 0.0071(13) 0.0077(12) 0.0003(13)
F2 0.0868(17) 0.0481(12) 0.0866(17) -0.0064(11) 0.0268(14) -0.0005(12)
N2 0.0485(16) 0.0528(17) 0.0514(17) -0.0018(13) 0.0178(13) -0.0004(13)
C2 0.068(3) 0.069(2) 0.048(2) 0.0063(18) 0.0110(18) -0.005(2)
C3 0.074(3) 0.073(3) 0.051(2) 0.0007(19) 0.0280(19) -0.003(2)
F3 0.0495(13) 0.133(3) 0.100(2) 0.0363(18) 0.0270(13) -0.0035(15)
C4 0.0455(19) 0.055(2) 0.061(2) 0.0118(17) 0.0123(16) 0.0053(16)
F4 0.0672(15) 0.0839(17) 0.099(2) 0.0326(15) 0.0386(14) 0.0265(13)
C5 0.051(2) 0.087(3) 0.087(3) 0.008(3) 0.016(2) -0.006(2)
F5 0.159(3) 0.142(3) 0.087(2) 0.004(2) -0.008(2) -0.087(3)
C6 0.070(3) 0.064(3) 0.110(4) 0.029(3) 0.030(3) 0.015(2)
F6 0.128(3) 0.072(2) 0.155(3) -0.006(2) 0.060(2) -0.0252(19)
C7 0.049(2) 0.060(2) 0.071(2) -0.0033(18) 0.0235(18) 0.0045(17)
F7 0.152(3) 0.089(2) 0.125(3) -0.0048(18) 0.088(2) -0.037(2)
C8 0.058(3) 0.093(4) 0.114(4) 0.008(3) 0.040(3) 0.001(2)
C9 0.085(3) 0.061(3) 0.087(3) -0.012(2) 0.033(3) 0.008(2)
C10 0.0499(19) 0.058(2) 0.0385(17) 0.0012(15) 0.0089(14) 0.0008(16)
C11 0.0476(18) 0.054(2) 0.0446(18) -0.0016(15) 0.0089(14) -0.0004(15)
C12 0.063(2) 0.054(2) 0.0429(18) -0.0019(15) 0.0116(16) -0.0048(17)
C13 0.062(2) 0.071(3) 0.0424(19) 0.0029(17) 0.0126(17) -0.0147(19)
C14 0.0435(19) 0.093(3) 0.050(2) 0.015(2) 0.0146(16) -0.0060(19)
C15 0.051(2) 0.067(2) 0.049(2) 0.0139(17) 0.0154(16) 0.0062(18)
C20 0.083(3) 0.065(3) 0.046(2) -0.0051(18) 0.003(2) -0.006(2)
C21 0.046(2) 0.088(3) 0.066(3) -0.030(2) 0.0021(18) -0.010(2)
C22 0.089(3) 0.062(2) 0.050(2) -0.0064(18) 0.008(2) -0.031(2)
C23 0.081(3) 0.052(2) 0.069(3) -0.0165(19) 0.023(2) -0.004(2)
C24 0.101(4) 0.073(3) 0.054(2) -0.017(2) 0.021(2) -0.007(3)
C25 0.146(5) 0.087(4) 0.056(3) 0.008(2) -0.008(3) -0.006(4)
C26 0.058(3) 0.198(8) 0.104(5) -0.048(5) 0.000(3) -0.012(4)
C27 0.161(6) 0.111(4) 0.070(3) -0.005(3) 0.024(3) -0.083(4)
C28 0.123(5) 0.073(3) 0.119(5) -0.025(3) 0.025(4) 0.026(3)
C29 0.136(6) 0.124(5) 0.086(4) -0.024(3) 0.063(4) -0.023(4)
C16 0.078(3) 0.081(3) 0.067(3) 0.005(2) 0.020(2) -0.024(3)

loop_
_atom_type_symbol
_atom_type_description
_atom_type_scat_dispersion_real
_atom_type_scat_dispersion_imag
_atom_type_scat_source
C C 0.0033 0.0016 'International Tables Vol C Tables 4.2.6.8 and 6.1.1.4'
H H 0.0000 0.0000 'International Tables Vol C Tables 4.2.6.8 and 6.1.1.4'
N N 0.0061 0.0033 'International Tables Vol C Tables 4.2.6.8 and 6.1.1.4'
F F 0.0171 0.0103 'International Tables Vol C Tables 4.2.6.8 and 6.1.1.4'
Co Co 0.3494 0.9721 'International Tables Vol C Tables 4.2.6.8 and 6.1.1.4'

loop_
_geom_angle_atom_site_label_1
_geom_angle_atom_site_label_2
_geom_angle_atom_site_label_3
_geom_angle
_geom_angle_site_symmetry_1
_geom_angle_site_symmetry_3
_geom_angle_publ_flag
C1 Co C10 95.10(14) . . ?
C1 Co C22 99.47(15) . . ?
C10 Co C22 165.26(15) . . ?
C1 Co C20 155.66(18) . . ?
C10 Co C20 100.44(16) . . ?
C22 Co C20 66.60(17) . . ?
C1 Co C21 117.95(17) . . ?
C10 Co C21 130.76(18) . . ?
C22 Co C21 41.96(19) . . ?
C20 Co C21 38.51(19) . . ?
C1 Co C24 154.38(18) . . ?
C10 Co C24 99.99(17) . . ?
C22 Co C24 65.61(18) . . ?
C20 Co C24 38.94(19) . . ?
C21 Co C24 65.74(19) . . ?
C1 Co C23 117.53(16) . . ?
C10 Co C23 130.33(17) . . ?
C22 Co C23 38.87(18) . . ?
C20 Co C23 64.73(18) . . ?
C21 Co C23 66.59(18) . . ?
C24 Co C23 38.10(18) . . ?
N1 C1 N2 103.6(3) . . ?
N1 C1 Co 127.9(3) . . ?
N2 C1 Co 128.4(3) . . ?
C1 N1 C2 111.4(3) . . ?
C1 N1 C4 124.8(3) . . ?
C2 N1 C4 123.8(3) . . ?
C1 N2 C3 110.9(3) . . ?
C1 N2 C7 124.6(3) . . ?
C3 N2 C7 124.4(3) . . ?
C3 C2 N1 106.7(4) . . ?
C3 C2 H2A 126.7 . . ?
N1 C2 H2A 126.7 . . ?
C2 C3 N2 107.3(3) . . ?
C2 C3 H3A 126.3 . . ?
N2 C3 H3A 126.3 . . ?
N1 C4 C6 110.9(3) . . ?
N1 C4 C5 111.1(3) . . ?
C6 C4 C5 111.6(4) . . ?
N1 C4 H4A 107.7 . . ?
C6 C4 H4A 107.7 . . ?
C5 C4 H4A 107.7 . . ?
C4 C5 H5A 109.5 . . ?
C4 C5 H5B 109.5 . . ?
H5A C5 H5B 109.5 . . ?
C4 C5 H5C 109.5 . . ?
H5A C5 H5C 109.5 . . ?
H5B C5 H5C 109.5 . . ?
C4 C6 H6A 109.5 . . ?
C4 C6 H6B 109.5 . . ?
H6A C6 H6B 109.5 . . ?
C4 C6 H6C 109.5 . . ?
H6A C6 H6C 109.5 . . ?
H6B C6 H6C 109.5 . . ?
N2 C7 C9 110.3(3) . . ?
N2 C7 C8 110.3(4) . . ?
C9 C7 C8 112.0(4) . . ?
N2 C7 H7A 108.0 . . ?
C9 C7 H7A 108.0 . . ?
C8 C7 H7A 108.0 . . ?
C7 C8 H8A 109.5 . . ?
C7 C8 H8B 109.5 . . ?
H8A C8 H8B 109.5 . . ?
C7 C8 H8C 109.5 . . ?
H8A C8 H8C 109.5 . . ?
H8B C8 H8C 109.5 . . ?
C7 C9 H9A 109.5 . . ?
C7 C9 H9B 109.5 . . ?
H9A C9 H9B 109.5 . . ?
C7 C9 H9C 109.5 . . ?
H9A C9 H9C 109.5 . . ?
H9B C9 H9C 109.5 . . ?
C11 C10 C15 111.6(3) . . ?
C11 C10 Co 123.9(3) . . ?
C15 C10 Co 124.5(3) . . ?
F1 C11 C12 115.2(3) . . ?
F1 C11 C10 119.2(3) . . ?
C12 C11 C10 125.7(3) . . ?
F2 C12 C11 118.6(3) . . ?
F2 C12 C13 120.3(3) . . ?
C11 C12 C13 121.1(4) . . ?
C12 C13 C14 115.2(4) . . ?
C12 C13 C16 124.4(4) . . ?
C14 C13 C16 120.4(4) . . ?
F3 C14 C15 118.6(4) . . ?
F3 C14 C13 119.4(4) . . ?
C15 C14 C13 122.0(4) . . ?
F4 C15 C14 117.0(3) . . ?
F4 C15 C10 118.7(3) . . ?
C14 C15 C10 124.3(4) . . ?
C21 C20 C24 110.3(4) . . ?
C21 C20 C25 126.4(5) . . ?
C24 C20 C25 123.1(5) . . ?
C21 C20 Co 71.1(2) . . ?
C24 C20 Co 70.9(2) . . ?
C25 C20 Co 128.4(3) . . ?
C20 C21 C26 127.2(6) . . ?
C20 C21 C22 105.3(4) . . ?
C26 C21 C22 127.5(5) . . ?
C20 C21 Co 70.4(2) . . ?
C26 C21 Co 128.3(3) . . ?
C22 C21 Co 68.1(2) . . ?
C23 C22 C21 106.4(4) . . ?
C23 C22 C27 127.8(5) . . ?
C21 C22 C27 125.5(5) . . ?
C23 C22 Co 72.3(2) . . ?
C21 C22 Co 69.9(2) . . ?
C27 C22 Co 127.0(3) . . ?
C24 C23 C22 109.3(4) . . ?
C24 C23 C28 123.6(5) . . ?
C22 C23 C28 127.1(5) . . ?
C24 C23 Co 70.2(2) . . ?
C22 C23 Co 68.9(2) . . ?
C28 C23 Co 127.6(3) . . ?
C23 C24 C20 108.7(4) . . ?
C23 C24 C29 127.2(5) . . ?
C20 C24 C29 124.0(5) . . ?
C23 C24 Co 71.7(2) . . ?
C20 C24 Co 70.2(2) . . ?
C29 C24 Co 126.3(4) . . ?
C20 C25 H25A 109.5 . . ?
C20 C25 H25B 109.5 . . ?
H25A C25 H25B 109.5 . . ?
C20 C25 H25C 109.5 . . ?
H25A C25 H25C 109.5 . . ?
H25B C25 H25C 109.5 . . ?
C21 C26 H26A 109.5 . . ?
C21 C26 H26B 109.5 . . ?
H26A C26 H26B 109.5 . . ?
C21 C26 H26C 109.5 . . ?
H26A C26 H26C 109.5 . . ?
H26B C26 H26C 109.5 . . ?
C22 C27 H27A 109.5 . . ?
C22 C27 H27B 109.5 . . ?
H27A C27 H27B 109.5 . . ?
C22 C27 H27C 109.5 . . ?
H27A C27 H27C 109.5 . . ?
H27B C27 H27C 109.5 . . ?
C23 C28 H28A 109.5 . . ?
C23 C28 H28B 109.5 . . ?
H28A C28 H28B 109.5 . . ?
C23 C28 H28C 109.5 . . ?
H28A C28 H28C 109.5 . . ?
H28B C28 H28C 109.5 . . ?
C24 C29 H29A 109.5 . . ?
C24 C29 H29B 109.5 . . ?
H29A C29 H29B 109.5 . . ?
C24 C29 H29C 109.5 . . ?
H29A C29 H29C 109.5 . . ?
H29B C29 H29C 109.5 . . ?
F5 C16 F7 110.3(4) . . ?
F5 C16 F6 101.3(5) . . ?
F7 C16 F6 103.7(4) . . ?
F5 C16 C13 113.3(4) . . ?
F7 C16 C13 113.1(4) . . ?
F6 C16 C13 114.2(4) . . ?

loop_
_geom_bond_atom_site_label_1
_geom_bond_atom_site_label_2
_geom_bond_distance
_geom_bond_site_symmetry_2
_geom_bond_publ_flag
Co C1 1.936(3) . ?
Co C10 1.945(4) . ?
Co C22 2.074(4) . ?
Co C20 2.090(4) . ?
Co C21 2.099(4) . ?
Co C24 2.100(4) . ?
Co C23 2.118(4) . ?
F1 C11 1.366(4) . ?
C1 N1 1.360(4) . ?
C1 N2 1.363(4) . ?
N1 C2 1.374(5) . ?
N1 C4 1.466(5) . ?
F2 C12 1.352(4) . ?
N2 C3 1.374(5) . ?
N2 C7 1.465(5) . ?
C2 C3 1.337(6) . ?
C2 H2A 0.9500 . ?
C3 H3A 0.9500 . ?
F3 C14 1.354(4) . ?
C4 C6 1.526(6) . ?
C4 C5 1.527(6) . ?
C4 H4A 1.0000 . ?
F4 C15 1.357(4) . ?
C5 H5A 0.9800 . ?
C5 H5B 0.9800 . ?
C5 H5C 0.9800 . ?
F5 C16 1.294(6) . ?
C6 H6A 0.9800 . ?
C6 H6B 0.9800 . ?
C6 H6C 0.9800 . ?
F6 C16 1.353(6) . ?
C7 C9 1.522(6) . ?
C7 C8 1.522(6) . ?
C7 H7A 1.0000 . ?
F7 C16 1.298(5) . ?
C8 H8A 0.9800 . ?
C8 H8B 0.9800 . ?
C8 H8C 0.9800 . ?
C9 H9A 0.9800 . ?
C9 H9B 0.9800 . ?
C9 H9C 0.9800 . ?
C10 C11 1.378(5) . ?
C10 C15 1.392(5) . ?
C11 C12 1.374(5) . ?
C12 C13 1.375(6) . ?
C13 C14 1.384(6) . ?
C13 C16 1.492(6) . ?
C14 C15 1.370(6) . ?
C20 C21 1.381(7) . ?
C20 C24 1.396(7) . ?
C20 C25 1.517(6) . ?
C21 C26 1.477(7) . ?
C21 C22 1.494(7) . ?
C22 C23 1.396(6) . ?
C22 C27 1.495(6) . ?
C23 C24 1.377(7) . ?
C23 C28 1.533(7) . ?
C24 C29 1.525(7) . ?
C25 H25A 0.9800 . ?
C25 H25B 0.9800 . ?
C25 H25C 0.9800 . ?
C26 H26A 0.9800 . ?
C26 H26B 0.9800 . ?
C26 H26C 0.9800 . ?
C27 H27A 0.9800 . ?
C27 H27B 0.9800 . ?
C27 H27C 0.9800 . ?
C28 H28A 0.9800 . ?
C28 H28B 0.9800 . ?
C28 H28C 0.9800 . ?
C29 H29A 0.9800 . ?
C29 H29B 0.9800 . ?
C29 H29C 0.9800 . ?
